data_2312357
loop_
_publ_author_name
'Jin, Nanhao'
'Liu, Yuqi'
'Dai, Siyu'
'Li, Yanghua'
'Wang, Xinying'
'Zhao, Yue'
'Liu, Xiaoming'
'Chen, Han'
'Luo, Huilong'
'Li, Wei'

_publ_section_title
;
 Design and synthesis of diverse
 Cd<sup>2+</sup>/Zn<sup>2+</sup>/Cu<sup>2+</sup> coordination polymers
 tuned by dicarboxylate and auxiliary
 1,4-bis(pyridin-4-ylmethyl)piperazine ligands with luminescence and
 Hirshfeld surface analyses.
;
_journal_coeditor_code AW5080
_journal_issue 6
_journal_name_full 'Acta crystallographica Section B, Structural science, crystal engineering and materials'
_journal_paper_doi 10.1107/S2052520623007813
_journal_volume 79
_journal_year 2023
_chemical_formula_iupac '[Cu (C4 H2 O4) (C16 H20 N4) (H2 O)2]'
_chemical_formula_moiety 'C20 H22 Cu N4 O4, 2(H2 O)'
_chemical_formula_sum 'C20 H26 Cu N4 O6'
_chemical_formula_weight 481.99
_space_group_crystal_system monoclinic
_space_group_IT_number 12
_space_group_name_Hall '-C 2y'
_space_group_name_H-M_alt 'C 1 2/m 1'
_atom_sites_solution_hydrogens mixed
_atom_sites_solution_primary dual
_audit_creation_date 2022-11-30
_audit_creation_method
;
Olex2 1.5
(compiled 2022.04.07 svn.rca3783a0 for OlexSys, GUI svn.r6498)
;
_cell_angle_alpha 90
_cell_angle_beta 97.302(6)
_cell_angle_gamma 90
_cell_formula_units_Z 2
_cell_length_a 8.829(3)
_cell_length_b 12.668(4)
_cell_length_c 10.008(3)
_cell_measurement_reflns_used 1687
_cell_measurement_temperature 296.15
_cell_measurement_theta_max 26.471
_cell_measurement_theta_min 2.828
_cell_volume 1110.3(6)
_computing_cell_refinement 'SAINT v8.34A (Bruker, 2013)'
_computing_data_reduction 'SAINT v8.34A (Bruker, 2013)'
_computing_molecular_graphics 'Olex2 1.5 (Dolomanov et al., 2009)'
_computing_publication_material 'Olex2 1.5 (Dolomanov et al., 2009)'
_computing_structure_refinement 'SHELXL 2019/2 (Sheldrick, 2015)'
_computing_structure_solution 'SHELXT 2018/2 (Sheldrick, 2018)'
_diffrn_ambient_temperature 296.15
_diffrn_measured_fraction_theta_full 0.998
_diffrn_measured_fraction_theta_max 0.964
_diffrn_measurement_device_type 'CCD area detector'
_diffrn_measurement_method 'phi and omega scans'
_diffrn_radiation_type MoK\a
_diffrn_radiation_wavelength 0.71073
_diffrn_reflns_av_R_equivalents 0.0349
_diffrn_reflns_av_unetI/netI 0.0467
_diffrn_reflns_Laue_measured_fraction_full 0.998
_diffrn_reflns_Laue_measured_fraction_max 0.964
_diffrn_reflns_limit_h_max 11
_diffrn_reflns_limit_h_min -11
_diffrn_reflns_limit_k_max 14
_diffrn_reflns_limit_k_min -15
_diffrn_reflns_limit_l_max 12
_diffrn_reflns_limit_l_min -13
_diffrn_reflns_number 3393
_diffrn_reflns_point_group_measured_fraction_full 0.998
_diffrn_reflns_point_group_measured_fraction_max 0.964
_diffrn_reflns_theta_full 25.242
_diffrn_reflns_theta_max 27.675
_diffrn_reflns_theta_min 2.828
_diffrn_source_current 30.0
_diffrn_source_power 1.5
_diffrn_source_voltage 50.0
_exptl_absorpt_coefficient_mu 1.027
_exptl_absorpt_correction_T_max 0.7456
_exptl_absorpt_correction_T_min 0.6394
_exptl_absorpt_correction_type multi-scan
_exptl_absorpt_process_details
;
SADABS-2014/5 (Bruker,2014/5) was used for absorption correction.
wR2(int) was 0.0469 before and 0.0370 after correction.
The Ratio of minimum to maximum transmission is 0.8576.
The \l/2 correction factor is 0.00150.
;
_exptl_crystal_colour blue
_exptl_crystal_colour_lustre clear
_exptl_crystal_colour_modifier light
_exptl_crystal_colour_primary colourless
_exptl_crystal_density_diffrn 1.442
_exptl_crystal_description block
_exptl_crystal_F_000 502
_exptl_crystal_size_max 0.11
_exptl_crystal_size_mid 0.1
_exptl_crystal_size_min 0.09
_refine_diff_density_max 0.903
_refine_diff_density_min -0.342
_refine_diff_density_rms 0.085
_refine_ls_extinction_method none
_refine_ls_goodness_of_fit_ref 1.098
_refine_ls_hydrogen_treatment mixed
_refine_ls_matrix_type full
_refine_ls_number_parameters 206
_refine_ls_number_reflns 1304
_refine_ls_number_restraints 347
_refine_ls_restrained_S_all 0.996
_refine_ls_R_factor_all 0.0541
_refine_ls_R_factor_gt 0.0464
_refine_ls_shift/su_max 0.003
_refine_ls_shift/su_mean 0.000
_refine_ls_structure_factor_coef Fsqd
_refine_ls_weighting_details 'w=1/[\s^2^(Fo^2^)+(0.0667P)^2^+0.2284P] where P=(Fo^2^+2Fc^2^)/3'
_refine_ls_weighting_scheme calc
_refine_ls_wR_factor_gt 0.1087
_refine_ls_wR_factor_ref 0.1128
_reflns_Friedel_coverage 0.000
_reflns_number_gt 1168
_reflns_number_total 1304
_reflns_threshold_expression 'I > 2\s(I)'
_cod_data_source_file aw5080sup1.cif
_cod_data_source_block 4
_cod_database_code 2312357
_shelx_shelxl_version_number 2019/2
_shelx_space_group_comment
;
The symmetry employed for this shelxl refinement is uniquely defined
by the following loop, which should always be used as a source of
symmetry information in preference to the above space-group names.
They are only intended as comments.
;
_shelx_estimated_absorpt_t_max 0.913
_shelx_estimated_absorpt_t_min 0.895
_olex2_refinement_description
;
1. Fixed Uiso
 At 1.2 times of:
  All C(H) groups, All C(H,H) groups
 At 1.5 times of:
  All O(H,H) groups
2. Restrained distances
 N2-C8 = N2-C9 = N2-C11 = N3-C10 = N3-C12 = N3-C13
 1.47 with sigma of 0.01
 C14-C13 = C5-C8
 1.5 with sigma of 0.01
 C9-C10 = C12-C11
 1.54 with sigma of 0.01
 C11-C8 = C12-C13
 2.401 with sigma of 0.02
 C11-C9 = C12-C10
 2.401 with sigma of 0.02
 C8-C9 = C10-C13
 2.401 with sigma of 0.02
 C11-N3 = C10-N2
 2.458 with sigma of 0.02
 C9-N3 = N2-C12
 2.458 with sigma of 0.02
 C15-C13 \\sim C18-C13
 with sigma of 0.02
3. Restrained planarity
 N1, C3, C4, C5, C6, C7, C8
 with sigma of 0.1
 N4, C13, C14, C15, C16, C17, C18
 with sigma of 0.1
4. Uiso/Uaniso restraints and constraints
N1 \\sim C3 \\sim C4 \\sim C5 \\sim C6 \\sim C7 \\sim N3 \\sim N4 \\sim C16
\\sim C15 \\sim C14 \\sim C18 \\sim C17 \\sim C9 \\sim C10 \\sim C11 \\sim C12
\\sim C13 \\sim N2 \\sim C8: within 2A with sigma of 0.01 and sigma for
terminal atoms of 0.02 within 2A
Uanis(C10) \\sim Ueq, Uanis(C6) \\sim Ueq, Uanis(C7) \\sim Ueq: with sigma of
0.01 and sigma for terminal atoms of 0.02
Uanis(C16) \\sim Ueq: with sigma of 0.01 and sigma for terminal atoms of 0.02
Uanis(N4) \\sim Ueq, Uanis(C16) \\sim Ueq: with sigma of 0.003 and sigma for
terminal atoms of 0.006
Uanis(C7) \\sim Ueq: with sigma of 0.003 and sigma for terminal atoms of 0.006
5. Rigid body (RIGU) restrains
 N1, N3, N4, C3, C4, C5, C6, C7, C9, C10, C11, C12, C13, C14, C15, C16, C17,
 C18, N2, C8, Cu1
 with sigma for 1-2 distances of 0.01 and sigma for 1-3 distances of 0.02
6. Others
 Fixed Sof: N1(0.25) C3(0.25) H3(0.25) C4(0.25) H4(0.25) C5(0.25) C6(0.25)
 H6(0.25) C7(0.25) H7(0.25) N3(0.25) N4(0.25) C16(0.25) H16(0.25) C15(0.25)
 H15(0.25) C14(0.25) C18(0.25) H18(0.25) C17(0.25) H17(0.25) C9(0.25) H9A(0.25)
 H9B(0.25) C10(0.25) H10A(0.25) H10B(0.25) C11(0.25) H11A(0.25) H11B(0.25)
 C12(0.25) H12A(0.25) H12B(0.25) C13(0.25) H13A(0.25) H13B(0.25) N2(0.25)
 C8(0.25) H8A(0.25) H8B(0.25) O1W(0.5) H1WA(0.5) H1WB(0.5) O2(0.5) C1(0.5)
 C2(0.5) H2(0.5)
7.a Riding coordinates:
 O1W(H1WA,H1WB)
7.b Secondary CH2 refined with riding coordinates:
 C9(H9A,H9B), C10(H10A,H10B), C11(H11A,H11B), C12(H12A,H12B), C13(H13A,H13B),
 C8(H8A,H8B)
7.c Aromatic/amide H refined with riding coordinates:
 C3(H3), C4(H4), C6(H6), C7(H7), C16(H16), C15(H15), C18(H18), C17(H17)
7.d Fitted hexagon refined as free rotating group:
 N1(C3,C4,C5,C6,C7), N4(C16,C15,C14,C18,C17)
;
_olex2_submission_special_instructions 'No special instructions were received'

loop_
_space_group_symop_operation_xyz
'x, y, z'
'-x, y, -z'
'x+1/2, y+1/2, z'
'-x+1/2, y+1/2, -z'
'-x, -y, -z'
'x, -y, z'
'-x+1/2, -y+1/2, -z'
'x+1/2, -y+1/2, z'

loop_
_atom_site_label
_atom_site_type_symbol
_atom_site_fract_x
_atom_site_fract_y
_atom_site_fract_z
_atom_site_U_iso_or_equiv
_atom_site_adp_type
_atom_site_occupancy
_atom_site_site_symmetry_order
_atom_site_calc_flag
_atom_site_refinement_flags_posn
_atom_site_refinement_flags_adp
_atom_site_refinement_flags_occupancy
_atom_site_disorder_assembly
_atom_site_disorder_group
Cu1 Cu 0.500000 0.000000 1.000000 0.0257(2) Uani 1 4 d S T P . .
O1 O 0.2771(3) 0.000000 0.9847(3) 0.0339(6) Uani 1 2 d S T P A .
N1 N 0.4916(16) 0.0786(11) 0.8262(13) 0.028(4) Uani 0.25 1 d G U P A -1
C3 C 0.5885(14) 0.0511(10) 0.7327(15) 0.036(3) Uani 0.25 1 d G U P A -1
H3 H 0.646159 -0.010390 0.744314 0.044 Uiso 0.25 1 calc R U P A -1
C4 C 0.5992(13) 0.1155(12) 0.6219(14) 0.030(3) Uani 0.25 1 d G U P A -1
H4 H 0.663965 0.097129 0.559302 0.036 Uiso 0.25 1 calc R U P A -1
C5 C 0.5130(15) 0.2075(11) 0.6045(13) 0.035(3) Uani 0.25 1 d DG U P A -1
C6 C 0.4161(16) 0.2350(10) 0.6980(15) 0.033(3) Uani 0.25 1 d G U P A -1
H6 H 0.358418 0.296500 0.686419 0.040 Uiso 0.25 1 calc R U P A -1
C7 C 0.4054(17) 0.1706(12) 0.8089(14) 0.023(3) Uani 0.25 1 d G U P A -1
H7 H 0.340610 0.188982 0.871434 0.028 Uiso 0.25 1 calc R U P A -1
N3 N 0.546(2) 0.6107(15) 0.492(2) 0.032(3) Uani 0.25 1 d D U P A -1
N4 N 0.5101(16) 0.9141(12) 0.1690(13) 0.026(4) Uani 0.25 1 d G U P A -1
C16 C 0.4446(14) 0.9508(10) 0.2794(15) 0.026(3) Uani 0.25 1 d G U P A -1
H16 H 0.400755 1.017604 0.277193 0.032 Uiso 0.25 1 calc R U P A -1
C15 C 0.4447(13) 0.8876(12) 0.3929(13) 0.028(3) Uani 0.25 1 d DG U P A -1
H15 H 0.400878 0.912172 0.466752 0.034 Uiso 0.25 1 calc R U P A -1
C14 C 0.5102(15) 0.7877(11) 0.3962(12) 0.037(3) Uani 0.25 1 d DG U P A -1
C18 C 0.5757(18) 0.7510(10) 0.2858(15) 0.041(4) Uani 0.25 1 d DG U P A -1
H18 H 0.619495 0.684175 0.287966 0.049 Uiso 0.25 1 calc R U P A -1
C17 C 0.5756(19) 0.8142(13) 0.1722(13) 0.034(4) Uani 0.25 1 d G U P A -1
H17 H 0.619374 0.789606 0.098405 0.041 Uiso 0.25 1 calc R U P A -1
C9 C 0.461(2) 0.4456(16) 0.379(2) 0.038(4) Uani 0.25 1 d D U P A -1
H9A H 0.377616 0.411667 0.322121 0.045 Uiso 0.25 1 calc R U P A -1
H9B H 0.549962 0.445840 0.330622 0.045 Uiso 0.25 1 calc R U P A -1
C10 C 0.417(2) 0.5589(16) 0.411(3) 0.032(4) Uani 0.25 1 d D U P A -1
H10A H 0.389776 0.597953 0.328151 0.038 Uiso 0.25 1 calc R U P A -1
H10B H 0.329372 0.558073 0.460361 0.038 Uiso 0.25 1 calc R U P A -1
C11 C 0.623(2) 0.4399(17) 0.589(3) 0.038(4) Uani 0.25 1 d D U P A -1
H11A H 0.712054 0.439717 0.540577 0.045 Uiso 0.25 1 calc R U P A -1
H11B H 0.649071 0.401085 0.672072 0.045 Uiso 0.25 1 calc R U P A -1
C12 C 0.582(3) 0.5531(17) 0.620(2) 0.032(4) Uani 0.25 1 d D U P A -1
H12A H 0.494681 0.553757 0.669939 0.039 Uiso 0.25 1 calc R U P A -1
H12B H 0.667166 0.586609 0.675176 0.039 Uiso 0.25 1 calc R U P A -1
C13 C 0.511(3) 0.7205(15) 0.5213(16) 0.040(4) Uani 0.25 1 d D U P A -1
H13A H 0.586930 0.747369 0.591709 0.048 Uiso 0.25 1 calc R U P A -1
H13B H 0.412023 0.724378 0.553251 0.048 Uiso 0.25 1 calc R U P A -1
N2 N 0.495(3) 0.3881(15) 0.507(3) 0.035(3) Uani 0.25 1 d D U P A -1
C8 C 0.534(2) 0.2773(15) 0.486(2) 0.043(4) Uani 0.25 1 d D U P A -1
H8A H 0.639553 0.273189 0.468653 0.051 Uiso 0.25 1 calc R U P A -1
H8B H 0.470569 0.250941 0.406618 0.051 Uiso 0.25 1 calc R U P A -1
O1W O 0.4993(5) -0.1688(4) 0.8493(5) 0.0473(12) Uani 0.5 1 d . . P B -2
H1WA H 0.553104 -0.221419 0.878899 0.071 Uiso 0.5 1 d R U P B -2
H1WB H 0.410584 -0.182319 0.869329 0.071 Uiso 0.5 1 d R U P B -2
O2 O 0.2168(4) -0.1660(3) 0.9431(5) 0.0447(11) Uani 0.5 1 d . . P A -2
C1 C 0.1864(6) -0.0727(4) 0.9700(5) 0.0293(11) Uani 0.5 1 d . . P A -2
C2 C 0.0202(13) -0.0453(4) 0.9834(11) 0.031(2) Uani 0.5 1 d . . P A -2
H2 H -0.043(8) -0.087(5) 0.988(8) 0.037 Uiso 0.5 1 d . U P C -2

loop_
_atom_site_aniso_label
_atom_site_aniso_U_11
_atom_site_aniso_U_22
_atom_site_aniso_U_33
_atom_site_aniso_U_23
_atom_site_aniso_U_13
_atom_site_aniso_U_12
Cu1 0.0115(3) 0.0275(4) 0.0389(4) 0.000 0.0059(2) 0.000
O1 0.0227(13) 0.0250(14) 0.0539(17) 0.000 0.0044(12) 0.000
N1 0.029(5) 0.018(5) 0.037(6) 0.003(4) 0.006(4) -0.004(4)
C3 0.036(6) 0.029(5) 0.044(6) 0.000(4) 0.004(5) -0.009(5)
C4 0.025(6) 0.027(5) 0.036(6) 0.001(4) 0.001(5) -0.004(5)
C5 0.045(5) 0.027(6) 0.036(6) 0.002(5) 0.010(5) -0.006(5)
C6 0.043(5) 0.018(5) 0.039(5) 0.003(4) 0.007(5) 0.004(4)
C7 0.024(4) 0.020(4) 0.024(4) -0.003(3) 0.003(3) 0.000(3)
N3 0.031(7) 0.040(5) 0.025(5) 0.012(4) 0.005(5) 0.000(5)
N4 0.026(4) 0.026(4) 0.028(4) 0.001(3) 0.005(3) 0.002(3)
C16 0.023(4) 0.026(4) 0.030(4) 0.001(3) 0.004(3) 0.004(3)
C15 0.021(6) 0.032(5) 0.032(5) -0.002(4) 0.004(4) -0.008(5)
C14 0.044(6) 0.034(6) 0.031(6) 0.007(5) 0.000(5) 0.001(5)
C18 0.047(6) 0.039(7) 0.036(6) 0.002(5) -0.002(5) 0.002(6)
C17 0.023(6) 0.035(7) 0.042(7) 0.005(5) -0.002(5) 0.006(5)
C9 0.033(9) 0.042(5) 0.038(6) 0.013(5) 0.006(7) -0.004(6)
C10 0.027(8) 0.039(5) 0.031(6) 0.018(5) 0.009(6) 0.005(6)
C11 0.027(8) 0.048(6) 0.039(6) 0.022(5) 0.008(7) -0.001(6)
C12 0.022(9) 0.049(6) 0.027(6) 0.016(5) 0.008(6) -0.003(6)
C13 0.042(8) 0.045(6) 0.035(7) 0.013(5) 0.008(6) 0.000(7)
N2 0.031(8) 0.036(5) 0.038(5) 0.016(6) 0.006(6) 0.000(7)
C8 0.043(7) 0.039(6) 0.049(7) 0.013(6) 0.016(6) -0.002(6)
O1W 0.048(3) 0.035(3) 0.061(3) 0.009(2) 0.017(2) -0.003(2)
O2 0.029(2) 0.030(2) 0.077(3) -0.002(2) 0.013(2) 0.0010(16)
C1 0.021(2) 0.031(3) 0.036(3) 0.014(2) 0.007(2) 0.004(2)
C2 0.032(6) 0.037(3) 0.026(6) 0.007(2) 0.010(3) 0.004(3)

loop_
_atom_type_symbol
_atom_type_description
_atom_type_scat_dispersion_real
_atom_type_scat_dispersion_imag
_atom_type_scat_source
C C 0.0033 0.0016 'International Tables Vol C Tables 4.2.6.8 and 6.1.1.4'
H H 0.0000 0.0000 'International Tables Vol C Tables 4.2.6.8 and 6.1.1.4'
Cu Cu 0.3201 1.2651 'International Tables Vol C Tables 4.2.6.8 and 6.1.1.4'
N N 0.0061 0.0033 'International Tables Vol C Tables 4.2.6.8 and 6.1.1.4'
O O 0.0106 0.0060 'International Tables Vol C Tables 4.2.6.8 and 6.1.1.4'

loop_
_geom_angle_atom_site_label_1
_geom_angle_atom_site_label_2
_geom_angle_atom_site_label_3
_geom_angle
_geom_angle_site_symmetry_1
_geom_angle_site_symmetry_3
_geom_angle_publ_flag
O1 Cu1 O1 180.0 . 5_657 ?
O1 Cu1 N1 90.4(4) . . ?
O1 Cu1 N1 89.6(4) 5_657 . ?
C1 O1 Cu1 130.5(3) . . ?
C3 N1 Cu1 120.2(8) . . ?
C3 N1 C7 120.0 . . ?
C7 N1 Cu1 119.1(8) . . ?
N1 C3 H3 120.0 . . ?
C4 C3 N1 120.0 . . ?
C4 C3 H3 120.0 . . ?
C3 C4 H4 120.0 . . ?
C5 C4 C3 120.0 . . ?
C5 C4 H4 120.0 . . ?
C4 C5 C6 120.0 . . ?
C4 C5 C8 117.9(10) . . ?
C6 C5 C8 122.0(9) . . ?
C5 C6 H6 120.0 . . ?
C5 C6 C7 120.0 . . ?
C7 C6 H6 120.0 . . ?
N1 C7 H7 120.0 . . ?
C6 C7 N1 120.0 . . ?
C6 C7 H7 120.0 . . ?
C10 N3 C12 109.1(10) . . ?
C13 N3 C10 111.6(11) . . ?
C13 N3 C12 109.0(11) . . ?
C16 N4 C17 120.0 . . ?
N4 C16 H16 120.0 . . ?
C15 C16 N4 120.0 . . ?
C15 C16 H16 120.0 . . ?
C16 C15 H15 120.0 . . ?
C14 C15 C16 120.0 . . ?
C14 C15 H15 120.0 . . ?
C15 C14 C18 120.0 . . ?
C15 C14 C13 119.3(7) . . ?
C18 C14 C13 120.7(7) . . ?
C14 C18 H18 120.0 . . ?
C17 C18 C14 120.0 . . ?
C17 C18 H18 120.0 . . ?
N4 C17 H17 120.0 . . ?
C18 C17 N4 120.0 . . ?
C18 C17 H17 120.0 . . ?
H9A C9 H9B 108.4 . . ?
C10 C9 H9A 110.1 . . ?
C10 C9 H9B 110.1 . . ?
N2 C9 H9A 110.1 . . ?
N2 C9 H9B 110.1 . . ?
N2 C9 C10 107.9(10) . . ?
N3 C10 C9 109.7(11) . . ?
N3 C10 H10A 109.7 . . ?
N3 C10 H10B 109.7 . . ?
C9 C10 H10A 109.7 . . ?
C9 C10 H10B 109.7 . . ?
H10A C10 H10B 108.2 . . ?
H11A C11 H11B 108.1 . . ?
C12 C11 H11A 109.6 . . ?
C12 C11 H11B 109.6 . . ?
N2 C11 H11A 109.6 . . ?
N2 C11 H11B 109.6 . . ?
N2 C11 C12 110.5(10) . . ?
N3 C12 C11 108.5(10) . . ?
N3 C12 H12A 110.0 . . ?
N3 C12 H12B 110.0 . . ?
C11 C12 H12A 110.0 . . ?
C11 C12 H12B 110.0 . . ?
H12A C12 H12B 108.4 . . ?
N3 C13 C14 110.5(12) . . ?
N3 C13 H13A 109.6 . . ?
N3 C13 H13B 109.6 . . ?
C14 C13 H13A 109.6 . . ?
C14 C13 H13B 109.6 . . ?
H13A C13 H13B 108.1 . . ?
C11 N2 C9 108.9(12) . . ?
C8 N2 C9 112.1(13) . . ?
C8 N2 C11 109.2(13) . . ?
C5 C8 H8A 108.9 . . ?
C5 C8 H8B 108.9 . . ?
N2 C8 C5 113.2(14) . . ?
N2 C8 H8A 108.9 . . ?
N2 C8 H8B 108.9 . . ?
H8A C8 H8B 107.7 . . ?
H1WA O1W H1WB 104.5 . . ?
O1 C1 O2 125.9(5) . . ?
O1 C1 C2 116.2(5) . . ?
O2 C1 C2 117.9(5) . . ?
C1 C2 H2 124(5) . . ?
C2 C2 C1 122.5(13) 5_557 . ?
C2 C2 H2 112(5) 5_557 . ?

loop_
_geom_bond_atom_site_label_1
_geom_bond_atom_site_label_2
_geom_bond_distance
_geom_bond_site_symmetry_2
_geom_bond_publ_flag
Cu1 O1 1.955(3) . ?
Cu1 O1 1.955(3) 5_657 ?
Cu1 N1 1.997(12) . ?
O1 C1 1.216(6) . ?
N1 C3 1.3900 . ?
N1 C7 1.3900 . ?
C3 H3 0.9300 . ?
C3 C4 1.3900 . ?
C4 H4 0.9300 . ?
C4 C5 1.3900 . ?
C5 C6 1.3900 . ?
C5 C8 1.512(10) . ?
C6 H6 0.9300 . ?
C6 C7 1.3900 . ?
C7 H7 0.9300 . ?
N3 C10 1.465(10) . ?
N3 C12 1.475(10) . ?
N3 C13 1.463(9) . ?
N4 C16 1.3900 . ?
N4 C17 1.3900 . ?
C16 H16 0.9300 . ?
C16 C15 1.3900 . ?
C15 H15 0.9300 . ?
C15 C14 1.3900 . ?
C14 C18 1.3900 . ?
C14 C13 1.513(9) . ?
C18 H18 0.9300 . ?
C18 C17 1.3900 . ?
C17 H17 0.9300 . ?
C9 H9A 0.9700 . ?
C9 H9B 0.9700 . ?
C9 C10 1.534(9) . ?
C9 N2 1.471(10) . ?
C10 H10A 0.9700 . ?
C10 H10B 0.9700 . ?
C11 H11A 0.9700 . ?
C11 H11B 0.9700 . ?
C11 C12 1.522(9) . ?
C11 N2 1.467(10) . ?
C12 H12A 0.9700 . ?
C12 H12B 0.9700 . ?
C13 H13A 0.9700 . ?
C13 H13B 0.9700 . ?
N2 C8 1.466(10) . ?
C8 H8A 0.9700 . ?
C8 H8B 0.9700 . ?
O1W H1WA 0.8501 . ?
O1W H1WB 0.8502 . ?
O2 C1 1.249(7) . ?
C1 C2 1.530(10) . ?
C2 C2 1.260(11) 5_557 ?
C2 H2 0.77(7) . ?

loop_
_geom_hbond_atom_site_label_D
_geom_hbond_atom_site_label_H
_geom_hbond_atom_site_label_A
_geom_hbond_distance_DH
_geom_hbond_distance_HA
_geom_hbond_distance_DA
_geom_hbond_angle_DHA
_geom_hbond_site_symmetry_A
_geom_hbond_publ_flag
O1W H1WB O2 0.85 1.96 2.774(6) 160.5 . yes

loop_
_geom_torsion_atom_site_label_1
_geom_torsion_atom_site_label_2
_geom_torsion_atom_site_label_3
_geom_torsion_atom_site_label_4
_geom_torsion
_geom_torsion_site_symmetry_1
_geom_torsion_site_symmetry_2
_geom_torsion_site_symmetry_3
_geom_torsion_site_symmetry_4
_geom_torsion_publ_flag
Cu1 O1 C1 O2 -10.2(8) . . . . ?
Cu1 O1 C1 C2 171.0(5) . . . . ?
Cu1 N1 C3 C4 -170.1(9) . . . . ?
Cu1 N1 C7 C6 170.3(9) . . . . ?
O1 C1 C2 C2 -4.6(18) . . . 5_557 ?
N1 C3 C4 C5 0.0 . . . . ?
C3 N1 C7 C6 0.0 . . . . ?
C3 C4 C5 C6 0.0 . . . . ?
C3 C4 C5 C8 177.3(12) . . . . ?
C4 C5 C6 C7 0.0 . . . . ?
C4 C5 C8 N2 -154.7(12) . . . . ?
C5 C6 C7 N1 0.0 . . . . ?
C6 C5 C8 N2 22.5(18) . . . . ?
C7 N1 C3 C4 0.0 . . . . ?
N4 C16 C15 C14 0.0 . . . . ?
C16 N4 C17 C18 0.0 . . . . ?
C16 C15 C14 C18 0.0 . . . . ?
C16 C15 C14 C13 179.2(6) . . . . ?
C15 C14 C18 C17 0.0 . . . . ?
C15 C14 C13 N3 164.7(12) . . . . ?
C14 C18 C17 N4 0.0 . . . . ?
C18 C14 C13 N3 -16.1(14) . . . . ?
C17 N4 C16 C15 0.0 . . . . ?
C9 N2 C8 C5 -158.8(16) . . . . ?
C10 N3 C12 C11 59.8(19) . . . . ?
C10 N3 C13 C14 -72.8(16) . . . . ?
C10 C9 N2 C11 -60.8(17) . . . . ?
C10 C9 N2 C8 178.2(15) . . . . ?
C11 N2 C8 C5 80.4(19) . . . . ?
C12 N3 C10 C9 -61.7(19) . . . . ?
C12 N3 C13 C14 166.6(11) . . . . ?
C12 C11 N2 C9 61.3(19) . . . . ?
C12 C11 N2 C8 -176.0(14) . . . . ?
C13 N3 C10 C9 177.8(13) . . . . ?
C13 N3 C12 C11 -178.1(14) . . . . ?
C13 C14 C18 C17 -179.2(7) . . . . ?
N2 C9 C10 N3 61.8(16) . . . . ?
N2 C11 C12 N3 -60.1(16) . . . . ?
C8 C5 C6 C7 -177.2(13) . . . . ?
O2 C1 C2 C2 176.6(12) . . . 5_557 ?

_cod_database_fobs_code 2312357
